data_4121992
loop_
_publ_author_name
'Pham, Tiffany A.'
'Xu, Jide'
'Raymond, Kenneth N.'

_publ_section_title
;
 A macrocyclic chelator with unprecedented th(4+) affinity.
;
_journal_issue 25
_journal_name_full 'Journal of the American Chemical Society'
_journal_page_first 9106
_journal_page_last 9115
_journal_paper_doi 10.1021/ja503456r
_journal_volume 136
_journal_year 2014
_chemical_formula_sum 'C50 H72 Cl2 N10 O22'
_chemical_formula_weight 1236.08
_chemical_name_systematic
; 
 ? 
;
_space_group_IT_number 14
_symmetry_space_group_name_Hall '-P 2yn'
_symmetry_space_group_name_H-M 'P 1 21/n 1'
_atom_sites_solution_hydrogens geom
_atom_sites_solution_primary direct
_atom_sites_solution_secondary difmap
_audit_creation_method SHELXL-97
_cell_angle_alpha 90.00
_cell_angle_beta 94.475(2)
_cell_angle_gamma 90.00
_cell_formula_units_Z 2
_cell_length_a 11.0189(6)
_cell_length_b 8.3701(4)
_cell_length_c 29.9278(15)
_cell_measurement_temperature 100(2)
_cell_volume 2751.8(2)
_computing_cell_refinement 'Bruker APEX2 v.2011.4'
_computing_data_collection 'Bruker APEX2 v.2011.4'
_computing_data_reduction 'Bruker APEX2 v.2011.4'
_computing_molecular_graphics ORTEP-32
_computing_publication_material WinGX
_computing_structure_refinement 'SHELXL-97 (Sheldrick, 2008)'
_computing_structure_solution SIR-2011
_diffrn_ambient_temperature 100(2)
_diffrn_detector_area_resol_mean 8.366
_diffrn_measured_fraction_theta_full 0.996
_diffrn_measured_fraction_theta_max 0.993
_diffrn_measurement_device_type 'Bruker APEX-II CCD'
_diffrn_measurement_method 'phi and omega scans'
_diffrn_radiation_monochromator 'HELIOS multilayer mirrors'
_diffrn_radiation_source 'microfocus rotating anode'
_diffrn_radiation_type CuK\a
_diffrn_radiation_wavelength 1.54178
_diffrn_reflns_av_R_equivalents 0.0294
_diffrn_reflns_av_sigmaI/netI 0.0166
_diffrn_reflns_limit_h_max 11
_diffrn_reflns_limit_h_min -13
_diffrn_reflns_limit_k_max 10
_diffrn_reflns_limit_k_min -10
_diffrn_reflns_limit_l_max 34
_diffrn_reflns_limit_l_min -36
_diffrn_reflns_number 48118
_diffrn_reflns_theta_full 67.00
_diffrn_reflns_theta_max 68.34
_diffrn_reflns_theta_min 2.96
_exptl_absorpt_coefficient_mu 1.849
_exptl_absorpt_correction_T_max 0.8367
_exptl_absorpt_correction_T_min 0.2593
_exptl_crystal_colour yellow
_exptl_crystal_density_diffrn 1.492
_exptl_crystal_density_method 'not measured'
_exptl_crystal_description block
_exptl_crystal_F_000 1304
_exptl_crystal_size_max 1.00
_exptl_crystal_size_mid 0.50
_exptl_crystal_size_min 0.10
_refine_diff_density_max 0.673
_refine_diff_density_min -0.268
_refine_diff_density_rms 0.046
_refine_ls_extinction_method none
_refine_ls_goodness_of_fit_ref 1.038
_refine_ls_hydrogen_treatment mixed
_refine_ls_matrix_type full
_refine_ls_number_parameters 432
_refine_ls_number_reflns 5013
_refine_ls_number_restraints 0
_refine_ls_restrained_S_all 1.038
_refine_ls_R_factor_all 0.0432
_refine_ls_R_factor_gt 0.0355
_refine_ls_shift/su_max 0.000
_refine_ls_shift/su_mean 0.000
_refine_ls_structure_factor_coef Fsqd
_refine_ls_weighting_details 'calc w=1/[\s^2^(Fo^2^)+(0.0468P)^2^+1.8563P] where P=(Fo^2^+2Fc^2^)/3'
_refine_ls_weighting_scheme calc
_refine_ls_wR_factor_gt 0.0920
_refine_ls_wR_factor_ref 0.0966
_reflns_number_gt 4277
_reflns_number_total 5013
_reflns_threshold_expression >2sigma(I)
_cod_data_source_file ja503456r_si_001.cif
_cod_data_source_block shelxl
_cod_depositor_comments 'Adding full bibliography for 4121991--4121992.cif.'
_cod_database_code 4121992

loop_
_symmetry_equiv_pos_as_xyz
'x, y, z'
'-x+1/2, y+1/2, -z+1/2'
'-x, -y, -z'
'x-1/2, -y-1/2, z-1/2'

loop_
_atom_site_label
_atom_site_type_symbol
_atom_site_fract_x
_atom_site_fract_y
_atom_site_fract_z
_atom_site_U_iso_or_equiv
_atom_site_adp_type
_atom_site_occupancy
_atom_site_symmetry_multiplicity
_atom_site_calc_flag
_atom_site_refinement_flags
C12 C 0.79990(16) 0.0202(2) 0.02639(6) 0.0233(4) Uani 1 1 d .
C20 C 0.75918(18) 0.3024(2) -0.23019(6) 0.0300(4) Uani 1 1 d .
H20A H 0.7301 0.4140 -0.2334 0.036 Uiso 1 1 calc R
H20B H 0.6959 0.2317 -0.2448 0.036 Uiso 1 1 calc R
C22 C 0.94560(17) 0.0430(2) 0.15522(6) 0.0260(4) Uani 1 1 d .
H22A H 0.9661 -0.0533 0.1382 0.031 Uiso 1 1 calc R
H22B H 0.9303 0.0082 0.1859 0.031 Uiso 1 1 calc R
C23 C 1.05442(16) 0.1538(2) 0.15819(6) 0.0248(4) Uani 1 1 d .
H23A H 1.0373 0.2455 0.1776 0.030 Uiso 1 1 calc R
H23B H 1.1256 0.0961 0.1725 0.030 Uiso 1 1 calc R
C26 C 0.87455(18) 0.2843(2) -0.25308(6) 0.0302(4) Uani 1 1 d .
H26A H 0.8606 0.3148 -0.2850 0.036 Uiso 1 1 calc R
H26B H 0.9384 0.3548 -0.2388 0.036 Uiso 1 1 calc R
C27 C 1.0102(2) 0.0904(3) -0.27615(8) 0.0433(6) Uani 1 1 d .
H27A H 1.0829 0.1479 -0.2640 0.065 Uiso 1 1 calc R
H27B H 0.9886 0.1256 -0.3070 0.065 Uiso 1 1 calc R
H27C H 1.0268 -0.0246 -0.2759 0.065 Uiso 1 1 calc R
O8 O 0.88829(11) 0.08687(16) 0.04731(4) 0.0274(3) Uani 1 1 d .
O9 O 0.91243(13) 0.12264(17) -0.24952(5) 0.0333(3) Uani 1 1 d .
O10 O 0.20911(17) 0.4068(2) 0.77458(6) 0.0472(4) Uani 1 1 d .
O11 O 0.62063(17) 0.8304(2) 0.22929(6) 0.0537(5) Uani 1 1 d .
H1 H 0.540(2) 0.322(3) -0.0135(9) 0.050(8) Uiso 1 1 d .
H2 H 1.354(2) 0.458(3) 0.1277(9) 0.057(8) Uiso 1 1 d .
H3 H 0.539(3) -0.147(4) -0.0484(10) 0.064(9) Uiso 1 1 d .
H4 H 0.557(3) 0.001(4) -0.1447(10) 0.068(9) Uiso 1 1 d .
H5 H 1.0531(18) 0.180(2) 0.0927(7) 0.017(5) Uiso 1 1 d .
H6 H 0.797(2) 0.477(3) 0.0916(7) 0.028(6) Uiso 1 1 d .
H7 H 0.8452(18) 0.139(2) 0.1049(7) 0.026(5) Uiso 1 1 d .
H8 H 0.665(2) -0.118(3) 0.0305(8) 0.032(6) Uiso 1 1 d .
H9 H 0.845(2) 0.303(3) -0.1684(7) 0.031(6) Uiso 1 1 d .
H14 H 0.166(3) 0.382(4) 0.7981(11) 0.069(9) Uiso 1 1 d .
H15 H 0.254(3) 0.328(4) 0.7808(10) 0.060(9) Uiso 1 1 d .
H16 H 0.644(2) 0.930(3) 0.2385(8) 0.031(6) Uiso 1 1 d .
H17 H 0.541(3) 0.851(4) 0.2175(10) 0.070(9) Uiso 1 1 d .
Cl1 Cl 1.04415(4) 0.40215(5) -0.144984(15) 0.02845(13) Uani 1 1 d .
Cl2 Cl 0.955847(4) 0.597848(5) 0.144984(15) 0.02845(13) Uani 1 1 d .
C1 C 1.21115(16) 0.3869(2) 0.07099(6) 0.0210(4) Uani 1 1 d .
C2 C 0.86256(16) 0.6278(2) -0.03067(6) 0.0212(4) Uani 1 1 d .
H11 H 0.9359 0.6876 -0.0302 0.025 Uiso 1 1 calc R
C3 C 0.82995(16) 0.5569(2) 0.00806(6) 0.0211(4) Uani 1 1 d .
H10 H 0.8809 0.5687 0.0350 0.025 Uiso 1 1 calc R
C4 C 0.72188(15) 0.4670(2) 0.00831(6) 0.0197(4) Uani 1 1 d .
C5 C 0.64850(16) 0.4496(2) -0.03167(6) 0.0214(4) Uani 1 1 d .
C6 C 1.31816(15) 0.4765(2) 0.07137(6) 0.0212(4) Uani 1 1 d .
C7 C 0.68393(15) 0.3854(2) 0.04918(6) 0.0205(4) Uani 1 1 d .
C8 C 0.69531(16) 0.3577(2) 0.13064(6) 0.0240(4) Uani 1 1 d .
H8A H 0.6211 0.2932 0.1232 0.029 Uiso 1 1 calc R
H8B H 0.6723 0.4500 0.1488 0.029 Uiso 1 1 calc R
C9 C 0.78852(17) 0.2564(2) 0.15817(6) 0.0239(4) Uani 1 1 d .
H9A H 0.8600 0.3236 0.1675 0.029 Uiso 1 1 calc R
H9B H 0.7524 0.2199 0.1857 0.029 Uiso 1 1 calc R
C10 C 0.73180(18) -0.0117(2) 0.12838(6) 0.0280(4) Uani 1 1 d .
H10A H 0.6526 0.0420 0.1213 0.034 Uiso 1 1 calc R
H10B H 0.7278 -0.0677 0.1574 0.034 Uiso 1 1 calc R
C11 C 0.75029(19) -0.1345(2) 0.09233(6) 0.0305(4) Uani 1 1 d .
H11A H 0.8355 -0.1727 0.0960 0.037 Uiso 1 1 calc R
H11B H 0.6968 -0.2272 0.0969 0.037 Uiso 1 1 calc R
C13 C 0.77398(16) 0.0498(2) -0.02254(6) 0.0223(4) Uani 1 1 d .
C14 C 0.67468(16) -0.0146(2) -0.04820(6) 0.0233(4) Uani 1 1 d .
C15 C 0.65484(15) 0.0229(2) -0.09387(6) 0.0231(4) Uani 1 1 d .
C16 C 0.73219(16) 0.1275(2) -0.11414(6) 0.0224(4) Uani 1 1 d .
C17 C 0.83286(16) 0.1899(2) -0.08813(6) 0.0233(4) Uani 1 1 d .
H13 H 0.8875 0.2598 -0.1015 0.028 Uiso 1 1 calc R
C18 C 0.85296(16) 0.1508(2) -0.04371(6) 0.0239(4) Uani 1 1 d .
H12 H 0.9222 0.1933 -0.0269 0.029 Uiso 1 1 calc R
C19 C 0.70304(16) 0.1682(2) -0.16216(6) 0.0237(4) Uani 1 1 d .
C28 C 1.17879(16) 0.3164(2) 0.11424(6) 0.0220(4) Uani 1 1 d .
N1 N 1.08533(14) 0.21416(18) 0.11484(5) 0.0219(3) Uani 1 1 d .
N2 N 0.74133(14) 0.41598(19) 0.08916(5) 0.0215(3) Uani 1 1 d .
N3 N 0.83027(13) 0.11374(18) 0.13351(5) 0.0214(3) Uani 1 1 d .
N4 N 0.72563(16) -0.07732(19) 0.04666(5) 0.0265(3) Uani 1 1 d .
N5 N 0.77747(14) 0.26205(19) -0.18262(5) 0.0249(3) Uani 1 1 d .
O1 O 0.54468(12) 0.36301(17) -0.03570(5) 0.0267(3) Uani 1 1 d .
O2 O 1.39334(12) 0.50194(17) 0.10857(4) 0.0280(3) Uani 1 1 d .
O3 O 0.59856(12) 0.28695(16) 0.04573(4) 0.0280(3) Uani 1 1 d .
O4 O 1.23786(12) 0.35234(16) 0.15007(4) 0.0282(3) Uani 1 1 d .
O5 O 0.60816(12) 0.11077(17) -0.18258(4) 0.0314(3) Uani 1 1 d .
O6 O 0.55668(12) -0.04727(18) -0.11581(5) 0.0308(3) Uani 1 1 d .
O7 O 0.59477(13) -0.11265(17) -0.02975(5) 0.0297(3) Uani 1 1 d .

loop_
_atom_site_aniso_label
_atom_site_aniso_U_11
_atom_site_aniso_U_22
_atom_site_aniso_U_33
_atom_site_aniso_U_23
_atom_site_aniso_U_13
_atom_site_aniso_U_12
C12 0.0237(9) 0.0209(9) 0.0251(9) -0.0037(7) 0.0008(7) 0.0034(7)
C20 0.0315(10) 0.0307(10) 0.0270(10) 0.0044(8) -0.0035(8) 0.0018(8)
C22 0.0281(10) 0.0251(9) 0.0245(9) 0.0060(7) -0.0006(8) 0.0010(8)
C23 0.0241(9) 0.0299(10) 0.0199(9) 0.0038(7) -0.0005(7) 0.0012(8)
C26 0.0355(11) 0.0316(11) 0.0228(9) 0.0050(8) -0.0014(8) -0.0059(8)
C27 0.0356(12) 0.0611(15) 0.0339(11) -0.0093(11) 0.0084(9) 0.0009(11)
O8 0.0243(7) 0.0343(7) 0.0231(6) -0.0030(6) -0.0007(5) -0.0037(6)
O9 0.0342(8) 0.0350(8) 0.0314(7) -0.0004(6) 0.0077(6) 0.0007(6)
O10 0.0425(10) 0.0462(10) 0.0544(11) 0.0009(8) 0.0129(8) 0.0040(8)
O11 0.0462(10) 0.0582(12) 0.0535(11) -0.0093(9) -0.0159(8) 0.0138(9)
Cl1 0.0254(2) 0.0265(2) 0.0327(2) 0.00356(18) -0.00228(18) -0.00515(18)
Cl2 -0.0254(2) -0.0265(2) -0.0327(2) -0.00356(18) 0.00228(18) 0.00515(18)
C1 0.0216(9) 0.0199(9) 0.0213(9) -0.0002(7) 0.0000(7) 0.0034(7)
C2 0.0184(8) 0.0209(9) 0.0241(9) -0.0005(7) 0.0007(7) -0.0027(7)
C3 0.0199(8) 0.0218(9) 0.0212(9) -0.0013(7) -0.0020(7) -0.0008(7)
C4 0.0197(8) 0.0170(8) 0.0223(9) -0.0001(7) 0.0013(7) 0.0012(7)
C5 0.0187(8) 0.0196(9) 0.0255(9) -0.0024(7) 0.0003(7) 0.0010(7)
C6 0.0196(8) 0.0220(9) 0.0213(9) -0.0012(7) -0.0033(7) 0.0022(7)
C7 0.0182(8) 0.0189(9) 0.0244(9) -0.0003(7) 0.0011(7) 0.0005(7)
C8 0.0242(9) 0.0265(9) 0.0218(9) 0.0013(7) 0.0048(7) -0.0010(8)
C9 0.0278(9) 0.0255(9) 0.0186(8) 0.0004(7) 0.0032(7) -0.0016(8)
C10 0.0301(10) 0.0274(10) 0.0263(10) 0.0045(8) 0.0013(8) -0.0081(8)
C11 0.0400(11) 0.0219(10) 0.0287(10) 0.0039(8) -0.0038(9) -0.0050(8)
C13 0.0221(9) 0.0212(9) 0.0236(9) -0.0040(7) 0.0010(7) 0.0011(7)
C14 0.0219(9) 0.0213(9) 0.0270(9) -0.0012(7) 0.0037(7) -0.0006(7)
C15 0.0185(9) 0.0237(9) 0.0268(9) -0.0057(7) -0.0004(7) -0.0013(7)
C16 0.0212(9) 0.0224(9) 0.0236(9) -0.0037(7) 0.0019(7) 0.0023(7)
C17 0.0215(9) 0.0232(9) 0.0253(9) -0.0030(7) 0.0026(7) -0.0024(7)
C18 0.0219(9) 0.0247(9) 0.0249(9) -0.0065(7) 0.0000(7) -0.0018(7)
C19 0.0221(9) 0.0225(9) 0.0262(9) -0.0036(7) -0.0004(7) 0.0023(7)
C28 0.0198(8) 0.0224(9) 0.0233(9) 0.0005(7) -0.0006(7) 0.0042(7)
N1 0.0235(8) 0.0238(8) 0.0180(8) 0.0010(6) -0.0014(6) -0.0001(6)
N2 0.0210(8) 0.0224(8) 0.0208(8) 0.0014(6) 0.0005(6) -0.0047(7)
N3 0.0237(8) 0.0220(8) 0.0183(7) 0.0034(6) 0.0011(6) -0.0022(6)
N4 0.0315(9) 0.0225(8) 0.0247(8) 0.0009(6) -0.0030(7) -0.0048(7)
N5 0.0235(8) 0.0284(8) 0.0223(8) -0.0004(6) -0.0014(6) -0.0019(7)
O1 0.0234(7) 0.0308(7) 0.0253(7) 0.0004(6) -0.0018(6) -0.0076(6)
O2 0.0244(7) 0.0365(8) 0.0220(7) 0.0020(6) -0.0053(6) -0.0044(6)
O3 0.0293(7) 0.0277(7) 0.0269(7) 0.0003(5) 0.0018(5) -0.0110(6)
O4 0.0268(7) 0.0356(7) 0.0214(7) 0.0025(6) -0.0039(5) -0.0035(6)
O5 0.0268(7) 0.0379(8) 0.0282(7) 0.0008(6) -0.0066(6) -0.0076(6)
O6 0.0256(7) 0.0393(8) 0.0266(7) -0.0004(6) -0.0028(6) -0.0116(6)
O7 0.0277(7) 0.0345(8) 0.0269(7) 0.0001(6) 0.0011(6) -0.0120(6)

loop_
_atom_type_symbol
_atom_type_description
_atom_type_scat_dispersion_real
_atom_type_scat_dispersion_imag
_atom_type_scat_source
C C 0.0181 0.0091 'International Tables Vol C Tables 4.2.6.8 and 6.1.1.4'
H H 0.0000 0.0000 'International Tables Vol C Tables 4.2.6.8 and 6.1.1.4'
Cl Cl 0.3639 0.7018 'International Tables Vol C Tables 4.2.6.8 and 6.1.1.4'
N N 0.0311 0.0180 'International Tables Vol C Tables 4.2.6.8 and 6.1.1.4'
O O 0.0492 0.0322 'International Tables Vol C Tables 4.2.6.8 and 6.1.1.4'

loop_
_geom_angle_atom_site_label_1
_geom_angle_atom_site_label_2
_geom_angle_atom_site_label_3
_geom_angle
_geom_angle_site_symmetry_1
_geom_angle_site_symmetry_3
O8 C12 N4 121.86(17) . .
O8 C12 C13 120.04(16) . .
N4 C12 C13 118.10(16) . .
N5 C20 C26 111.38(16) . .
N5 C20 H20A 109.4 . .
C26 C20 H20A 109.4 . .
N5 C20 H20B 109.4 . .
C26 C20 H20B 109.4 . .
H20A C20 H20B 108.0 . .
N3 C22 C23 115.05(15) . .
N3 C22 H22A 108.5 . .
C23 C22 H22A 108.5 . .
N3 C22 H22B 108.5 . .
C23 C22 H22B 108.5 . .
H22A C22 H22B 107.5 . .
N1 C23 C22 113.55(15) . .
N1 C23 H23A 108.9 . .
C22 C23 H23A 108.9 . .
N1 C23 H23B 108.9 . .
C22 C23 H23B 108.9 . .
H23A C23 H23B 107.7 . .
O9 C26 C20 108.52(16) . .
O9 C26 H26A 110.0 . .
C20 C26 H26A 110.0 . .
O9 C26 H26B 110.0 . .
C20 C26 H26B 110.0 . .
H26A C26 H26B 108.4 . .
O9 C27 H27A 109.5 . .
O9 C27 H27B 109.5 . .
H27A C27 H27B 109.5 . .
O9 C27 H27C 109.5 . .
H27A C27 H27C 109.5 . .
H27B C27 H27C 109.5 . .
C27 O9 C26 111.87(16) . .
H14 O10 H15 89(3) . .
H16 O11 H17 100(2) . .
C6 C1 C2 119.00(16) . 3_765
C6 C1 C28 117.66(15) . .
C2 C1 C28 123.30(16) 3_765 .
C3 C2 C1 120.94(16) . 3_765
C3 C2 H11 119.5 . .
C1 C2 H11 119.5 3_765 .
C2 C3 C4 120.77(16) . .
C2 C3 H10 119.6 . .
C4 C3 H10 119.6 . .
C5 C4 C3 118.90(16) . .
C5 C4 C7 118.32(15) . .
C3 C4 C7 122.75(16) . .
O1 C5 C4 124.12(16) . .
O1 C5 C6 115.68(16) . 3_765
C4 C5 C6 120.19(16) . 3_765
O2 C6 C1 123.65(16) . .
O2 C6 C5 116.14(16) . 3_765
C1 C6 C5 120.19(16) . 3_765
O3 C7 N2 120.16(16) . .
O3 C7 C4 119.52(16) . .
N2 C7 C4 120.32(15) . .
N2 C8 C9 112.43(14) . .
N2 C8 H8A 109.1 . .
C9 C8 H8A 109.1 . .
N2 C8 H8B 109.1 . .
C9 C8 H8B 109.1 . .
H8A C8 H8B 107.9 . .
N3 C9 C8 113.44(14) . .
N3 C9 H9A 108.9 . .
C8 C9 H9A 108.9 . .
N3 C9 H9B 108.9 . .
C8 C9 H9B 108.9 . .
H9A C9 H9B 107.7 . .
N3 C10 C11 114.14(15) . .
N3 C10 H10A 108.7 . .
C11 C10 H10A 108.7 . .
N3 C10 H10B 108.7 . .
C11 C10 H10B 108.7 . .
H10A C10 H10B 107.6 . .
N4 C11 C10 114.85(16) . .
N4 C11 H11A 108.6 . .
C10 C11 H11A 108.6 . .
N4 C11 H11B 108.6 . .
C10 C11 H11B 108.6 . .
H11A C11 H11B 107.5 . .
C14 C13 C18 118.21(17) . .
C14 C13 C12 123.94(16) . .
C18 C13 C12 117.83(16) . .
O7 C14 C13 121.16(16) . .
O7 C14 C15 118.45(16) . .
C13 C14 C15 120.39(16) . .
O6 C15 C16 123.64(17) . .
O6 C15 C14 115.65(16) . .
C16 C15 C14 120.70(16) . .
C15 C16 C17 118.39(16) . .
C15 C16 C19 118.09(16) . .
C17 C16 C19 123.51(16) . .
C18 C17 C16 120.65(17) . .
C18 C17 H13 119.7 . .
C16 C17 H13 119.7 . .
C17 C18 C13 121.60(17) . .
C17 C18 H12 119.2 . .
C13 C18 H12 119.2 . .
O5 C19 N5 121.49(17) . .
O5 C19 C16 119.24(16) . .
N5 C19 C16 119.27(16) . .
O4 C28 N1 119.50(16) . .
O4 C28 C1 120.47(16) . .
N1 C28 C1 120.03(16) . .
C28 N1 C23 117.82(16) . .
C28 N1 H5 121.5(14) . .
C23 N1 H5 120.3(15) . .
C7 N2 C8 121.75(15) . .
C7 N2 H6 120.9(16) . .
C8 N2 H6 116.8(16) . .
C9 N3 C22 112.54(14) . .
C9 N3 C10 111.06(14) . .
C22 N3 C10 110.30(14) . .
C9 N3 H7 111.6(13) . .
C22 N3 H7 106.7(13) . .
C10 N3 H7 104.2(13) . .
C12 N4 C11 123.54(17) . .
C12 N4 H8 117.3(15) . .
C11 N4 H8 118.6(15) . .
C19 N5 C20 123.06(16) . .
C19 N5 H9 122.0(14) . .
C20 N5 H9 114.9(14) . .
C5 O1 H1 106(2) . .
C6 O2 H2 100.2(19) . .
C15 O6 H4 101.1(17) . .
C14 O7 H3 113(2) . .

loop_
_geom_bond_atom_site_label_1
_geom_bond_atom_site_label_2
_geom_bond_distance
_geom_bond_site_symmetry_2
C12 O8 1.248(2) .
C12 N4 1.335(2) .
C12 C13 1.491(3) .
C20 N5 1.462(2) .
C20 C26 1.498(3) .
C20 H20A 0.9900 .
C20 H20B 0.9900 .
C22 N3 1.503(2) .
C22 C23 1.513(3) .
C22 H22A 0.9900 .
C22 H22B 0.9900 .
C23 N1 1.457(2) .
C23 H23A 0.9900 .
C23 H23B 0.9900 .
C26 O9 1.417(2) .
C26 H26A 0.9900 .
C26 H26B 0.9900 .
C27 O9 1.415(2) .
C27 H27A 0.9800 .
C27 H27B 0.9800 .
C27 H27C 0.9800 .
O10 H14 0.91(3) .
O10 H15 0.84(3) .
O11 H16 0.91(2) .
O11 H17 0.94(3) .
C1 C6 1.397(2) .
C1 C2 1.406(2) 3_765
C1 C28 1.491(2) .
C2 C3 1.375(2) .
C2 C1 1.406(2) 3_765
C2 H11 0.9500 .
C3 C4 1.409(2) .
C3 H10 0.9500 .
C4 C5 1.399(2) .
C4 C7 1.489(2) .
C5 O1 1.352(2) .
C5 C6 1.413(2) 3_765
C6 O2 1.352(2) .
C6 C5 1.413(2) 3_765
C7 O3 1.249(2) .
C7 N2 1.334(2) .
C8 N2 1.461(2) .
C8 C9 1.524(3) .
C8 H8A 0.9900 .
C8 H8B 0.9900 .
C9 N3 1.495(2) .
C9 H9A 0.9900 .
C9 H9B 0.9900 .
C10 N3 1.509(2) .
C10 C11 1.515(3) .
C10 H10A 0.9900 .
C10 H10B 0.9900 .
C11 N4 1.454(2) .
C11 H11A 0.9900 .
C11 H11B 0.9900 .
C13 C14 1.395(3) .
C13 C18 1.400(3) .
C14 O7 1.353(2) .
C14 C15 1.403(3) .
C15 O6 1.355(2) .
C15 C16 1.393(3) .
C16 C17 1.405(3) .
C16 C19 1.487(3) .
C17 C18 1.370(3) .
C17 H13 0.9500 .
C18 H12 0.9500 .
C19 O5 1.264(2) .
C19 N5 1.320(2) .
C28 O4 1.247(2) .
C28 N1 1.340(2) .
N1 H5 0.78(2) .
N2 H6 0.80(2) .
N3 H7 0.91(2) .
N4 H8 0.86(2) .
N5 H9 0.89(2) .
O1 H1 0.75(3) .
O2 H2 0.83(3) .
O6 H4 0.95(3) .
O7 H3 0.84(3) .
